data_2010731
loop_
_publ_author_name
'Kim, Jong Seung'
'Jensen, William P.'
'Lee, Chang-Hee'
'Lee, Jin-Ho'
'Kim, Moon-Jib'
'Kim, Jin-Gyu'
'Suh, Il-Hwan'

_publ_section_title
;
 25,27:26,28-Bis(3,9-dioxa-6-azaundecane-1,11-dioxy)calix[4]arene
 tetrahydrate
;
_journal_issue 3
_journal_name_full 'Acta Crystallographica Section C'
_journal_page_first 379
_journal_page_last 381
_journal_paper_doi 10.1107/S0108270199016327
_journal_volume 56
_journal_year 2000
_chemical_formula_moiety 'C44 H54 N2 O8 , 4H2 O'
_chemical_formula_sum 'C44 H62 N2 O12'
_chemical_formula_weight 810.96
_chemical_name_systematic
;
 ?
;
_space_group_IT_number 60
_symmetry_cell_setting orthorhombic
_symmetry_space_group_name_Hall '-P 2n 2ab'
_symmetry_space_group_name_H-M 'P b c n'
_audit_creation_method SHELXL-97
_cell_angle_alpha 90.00
_cell_angle_beta 90.00
_cell_angle_gamma 90.00
_cell_formula_units_Z 4
_cell_length_a 15.922(2)
_cell_length_b 16.7908(16)
_cell_length_c 16.453(4)
_cell_measurement_reflns_used 25
_cell_measurement_temperature 288(2)
_cell_measurement_theta_max 12.539
_cell_measurement_theta_min 11.01
_cell_volume 4398.6(13)
_computing_cell_refinement 'CAD4 Express'
_computing_data_collection 'CAD4 Express (Enraf Nonius, 1994)'
_computing_data_reduction 'XCAD4 (Harms & Wocadlo, 1995)'
_computing_molecular_graphics 'Ortep-3 for Windows (Johnson, 1976)'
_computing_publication_material 'WinGX publication routines (Farrugia, 1998)'
_computing_structure_refinement 'SHELXL97 (Sheldrick, 1997)'
_computing_structure_solution 'SHELXS97 (Sheldrick, 1990)'
_diffrn_ambient_temperature 288(2)
_diffrn_measured_fraction_theta_full .898
_diffrn_measured_fraction_theta_max .898
_diffrn_measurement_device_type 'Enraf Nonius CAD4'
_diffrn_measurement_method 'non-profiled omega/2theta scans'
_diffrn_radiation_monochromator graphite
_diffrn_radiation_source 'fine-focus sealed tube'
_diffrn_radiation_type MoK\a
_diffrn_radiation_wavelength .71069
_diffrn_reflns_av_R_equivalents .0000
_diffrn_reflns_av_sigmaI/netI .0435
_diffrn_reflns_limit_h_max 18
_diffrn_reflns_limit_h_min 0
_diffrn_reflns_limit_k_max 19
_diffrn_reflns_limit_k_min 0
_diffrn_reflns_limit_l_max 0
_diffrn_reflns_limit_l_min -19
_diffrn_reflns_number 4330
_diffrn_reflns_theta_full 24.97
_diffrn_reflns_theta_max 24.97
_diffrn_reflns_theta_min 2.15
_diffrn_standards_decay_% 2
_diffrn_standards_interval_time 300
_diffrn_standards_number 3
_exptl_absorpt_coefficient_mu .089
_exptl_absorpt_correction_type none
_exptl_crystal_colour colorless
_exptl_crystal_density_diffrn 1.225
_exptl_crystal_density_method 'not measured'
_exptl_crystal_description block
_exptl_crystal_F_000 1744
_exptl_crystal_size_max .73
_exptl_crystal_size_mid .59
_exptl_crystal_size_min .59
_refine_diff_density_max .553
_refine_diff_density_min -.258
_refine_ls_extinction_method none
_refine_ls_goodness_of_fit_ref .994
_refine_ls_hydrogen_treatment mixed
_refine_ls_matrix_type full
_refine_ls_number_parameters 263
_refine_ls_number_reflns 3861
_refine_ls_number_restraints 0
_refine_ls_restrained_S_all .994
_refine_ls_R_factor_all .1239
_refine_ls_R_factor_gt .0665
_refine_ls_shift/su_max .000
_refine_ls_shift/su_mean .000
_refine_ls_structure_factor_coef Fsqd
_refine_ls_weighting_details 'w = 1/[\s^2^(Fo^2^)+(0.0944P)^2^+2.5719P] where P=(Fo^2^+2Fc^2^)/3'
_refine_ls_weighting_scheme calc
_refine_ls_wR_factor_ref .2050
_reflns_number_gt 2185
_reflns_number_total 3861
_reflns_threshold_expression I>2\s(I)
_cod_data_source_file na1433.cif
_cod_data_source_block I
_cod_depositor_comments
;
The following automatic conversions were performed:

'_refine_ls_weighting_scheme' value 'calc w =
1/[\s^2^(Fo^2^)+(0.0944P)^2^+2.5719P] where P=(Fo^2^+2Fc^2^)/3' was
changed to 'calc'. New tag '_refine_ls_weighting_details' was
created. The value of the new tag was set to 'w =
1/[\s^2^(Fo^2^)+(0.0944P)^2^+2.5719P] where P=(Fo^2^+2Fc^2^)/3'.

Automatic conversion script
Id: cif_fix_values 3143 2015-03-26 13:38:13Z robertas 
;
_cod_database_code 2010731
_cod_database_fobs_code 2010731

loop_
_symmetry_equiv_pos_as_xyz
'x, y, z'
'-x+1/2, -y+1/2, z+1/2'
'x+1/2, -y+1/2, -z'
'-x, y, -z+1/2'
'-x, -y, -z'
'x-1/2, y-1/2, -z-1/2'
'-x-1/2, y-1/2, z'
'x, -y, z-1/2'

loop_
_atom_site_label
_atom_site_fract_x
_atom_site_fract_y
_atom_site_fract_z
_atom_site_U_iso_or_equiv
_atom_site_adp_type
_atom_site_calc_flag
_atom_site_refinement_flags
_atom_site_occupancy
_atom_site_disorder_assembly
_atom_site_disorder_group
_atom_site_type_symbol
N .83325(17) .19262(18) .21232(18) .0564(8) Uani d . 1 . . N
HN .7724 .1956 .2139 .068 Uiso d . 1 . . H
O1 .40432(14) .29323(13) .14743(13) .0477(6) Uani d . 1 . . O
O2 .57001(14) .07666(13) .13362(14) .0506(6) Uani d . 1 . . O
O3 .73809(15) .09153(15) .09413(15) .0638(7) Uani d . 1 . . O
O4 .23551(15) .32006(17) .18414(16) .0710(8) Uani d . 1 . . O
C1 .4904(2) .29852(18) .13584(19) .0436(8) Uani d . 1 . . C
C2 .5380(2) .35139(19) .1824(2) .0486(8) Uani d . 1 . . C
C3 .5000 .4006(3) .2500 .0540(13) Uani d S 1 . . C
HC3 .4531 .4423 .2264 .065 Uiso d . 1 . . H
C4 .6235(2) .3552(2) .1657(2) .0610(10) Uani d . 1 . . C
HC4 .6569 .3908 .1946 .073 Uiso calc R 1 . . H
C5 .6599(2) .3078(3) .1075(3) .0682(11) Uani d . 1 . . C
HC5 .7170 .3126 .0964 .082 Uiso calc R 1 . . H
C6 .6124(2) .2537(2) .0658(2) .0630(11) Uani d . 1 . . C
HC6 .6380 .2204 .0280 .076 Uiso calc R 1 . . H
C7 .5266(2) .2476(2) .0788(2) .0494(9) Uani d . 1 . . C
C8 .4745(2) .1864(2) .0340(2) .0593(10) Uani d . 1 . . C
HC8A .5099 .1601 -.0058 .071 Uiso calc R 1 . . H
HC8B .4302 .2137 .0047 .071 Uiso calc R 1 . . H
C9 .4351(2) .1235(2) .0880(2) .0497(9) Uani d . 1 . . C
C10 .3484(2) .1151(2) .0914(2) .0605(10) Uani d . 1 . . C
HC10 .3150 .1471 .0586 .073 Uiso calc R 1 . . H
C11 .3108(2) .0607(2) .1418(3) .0655(11) Uani d . 1 . . C
HC11 .2527 .0549 .1419 .079 Uiso calc R 1 . . H
C12 .3599(2) .0146(2) .1924(2) .0601(10) Uani d . 1 . . C
HC12 .3343 -.0215 .2274 .072 Uiso calc R 1 . . H
C13 .4464(2) .02107(19) .1919(2) .0501(9) Uani d . 1 . . C
C14 .5000 -.0279(3) .2500 .0599(14) Uani d S 1 . . C
HC14 .4603 -.0675 .2801 .072 Uiso d . 1 . . H
C15 .4835(2) .07318(18) .1368(2) .0444(8) Uani d . 1 . . C
C16 .6072(2) .0311(3) .0689(3) .0702(12) Uani d . 1 . . C
H16A .6007 .0593 .0178 .084 Uiso calc R 1 . . H
H16B .5790 -.0199 .0643 .084 Uiso calc R 1 . . H
C17 .6975(2) .0186(2) .0861(3) .0696(12) Uani d . 1 . . C
H17A .7037 -.0119 .1359 .084 Uiso calc R 1 . . H
H17B .7228 -.0116 .0422 .084 Uiso calc R 1 . . H
C18 .8247(2) .0836(2) .1134(2) .0622(11) Uani d . 1 . . C
H18A .8547 .0602 .0680 .075 Uiso calc R 1 . . H
H18B .8316 .0492 .1603 .075 Uiso calc R 1 . . H
C19 .8584(2) .1642(2) .1314(2) .0630(10) Uani d . 1 . . C
H19A .9193 .1628 .1282 .076 Uiso calc R 1 . . H
H19B .8384 .2013 .0906 .076 Uiso calc R 1 . . H
C20 .8704(2) .2694(2) .2325(3) .0668(11) Uani d . 1 . . C
H20A .8500 .3093 .1947 .080 Uiso calc R 1 . . H
H20B .9309 .2661 .2265 .080 Uiso calc R 1 . . H
C21 .1500(2) .2947(2) .1834(3) .0702(12) Uani d . 1 . . C
H21A .1426 .2506 .1460 .084 Uiso calc R 1 . . H
H21B .1136 .3380 .1667 .084 Uiso calc R 1 . . H
C22 .2670(2) .3332(3) .1074(2) .0701(12) Uani d . 1 . . C
H22A .2352 .3754 .0814 .084 Uiso calc R 1 . . H
H22B .2605 .2853 .0751 .084 Uiso calc R 1 . . H
C23 .3575(2) .3559(2) .1102(2) .0630(11) Uani d . 1 . . C
H23A .3781 .3652 .0556 .076 Uiso calc R 1 . . H
H23B .3642 .4046 .1412 .076 Uiso calc R 1 . . H
OW1 .9337(2) .08721(18) .30622(19) .0895(10) Uani d . 1 . . O
H1W1 .9003 .1133 .2746 .107 Uiso d . 1 . . H
H2W1 .9028 .0496 .3270 .107 Uiso d . 1 . . H
OW2 .9462(3) .0594(2) .47177(19) .1154(13) Uani d . 1 . . O
H1W2 .9501 .0715 .4210 .138 Uiso d . 1 . . H
H2W2 .9531 .0083 .4738 .138 Uiso d . 1 . . H

loop_
_atom_site_aniso_label
_atom_site_aniso_U_11
_atom_site_aniso_U_22
_atom_site_aniso_U_33
_atom_site_aniso_U_12
_atom_site_aniso_U_13
_atom_site_aniso_U_23
N .0451(16) .0609(19) .0630(19) -.0039(14) -.0002(14) .0018(16)
O1 .0504(14) .0452(13) .0475(13) .0034(11) -.0032(11) .0050(11)
O2 .0478(14) .0540(14) .0501(14) .0019(11) -.0031(11) -.0147(11)
O3 .0529(16) .0665(17) .0721(18) .0063(13) -.0026(13) -.0025(14)
O4 .0557(17) .087(2) .0707(18) .0031(14) -.0090(14) .0063(15)
C1 .0469(19) .0437(18) .0402(17) .0018(16) -.0009(15) .0148(16)
C2 .055(2) .0423(19) .049(2) -.0025(17) -.0049(17) .0150(16)
C3 .068(3) .039(3) .055(3) .000 -.009(3) .000
C4 .062(2) .059(2) .061(2) -.013(2) -.008(2) .018(2)
C5 .054(2) .082(3) .069(3) -.001(2) .009(2) .022(2)
C6 .064(3) .073(3) .052(2) .010(2) .011(2) .011(2)
C7 .060(2) .050(2) .0381(18) .0057(17) .0015(17) .0091(16)
C8 .071(2) .066(2) .0411(19) .013(2) -.0044(18) -.0031(18)
C9 .058(2) .049(2) .0428(19) .0076(17) -.0097(17) -.0126(16)
C10 .057(2) .060(2) .065(3) .012(2) -.018(2) -.017(2)
C11 .049(2) .069(3) .079(3) -.001(2) -.009(2) -.016(2)
C12 .059(2) .052(2) .069(3) -.0110(19) -.002(2) -.009(2)
C13 .057(2) .0392(19) .055(2) -.0028(16) -.0065(18) -.0099(16)
C14 .066(3) .041(3) .073(4) .000 -.006(3) .000
C15 .044(2) .0414(18) .0472(19) .0009(15) -.0066(16) -.0174(16)
C16 .061(2) .076(3) .074(3) .009(2) .003(2) -.034(2)
C17 .063(3) .073(3) .073(3) .013(2) .004(2) -.025(2)
C18 .054(2) .069(3) .063(2) .0112(19) .0025(19) -.002(2)
C19 .056(2) .076(3) .057(2) .002(2) .0065(19) .008(2)
C20 .051(2) .067(2) .083(3) -.009(2) -.005(2) .005(2)
C21 .053(2) .066(3) .092(3) .004(2) -.014(2) .009(2)
C22 .069(3) .084(3) .058(2) .018(2) -.010(2) .009(2)
C23 .061(2) .069(2) .059(2) .011(2) -.0058(19) .021(2)
OW1 .101(2) .088(2) .079(2) .0274(18) -.0023(17) .0165(17)
OW2 .179(4) .103(3) .065(2) .027(3) .009(2) -.0020(19)

loop_
_atom_type_symbol
_atom_type_description
_atom_type_scat_dispersion_real
_atom_type_scat_dispersion_imag
_atom_type_scat_source
C C .0033 .0016 'International Tables Vol C Tables 4.2.6.8 and 6.1.1.4'
H H .0000 .0000 'International Tables Vol C Tables 4.2.6.8 and 6.1.1.4'
N N .0061 .0033 'International Tables Vol C Tables 4.2.6.8 and 6.1.1.4'
O O .0106 .0060 'International Tables Vol C Tables 4.2.6.8 and 6.1.1.4'

loop_
_geom_angle_atom_site_label_1
_geom_angle_atom_site_label_2
_geom_angle_atom_site_label_3
_geom_angle_site_symmetry_1
_geom_angle_site_symmetry_3
_geom_angle
C20 N C19 . . 112.5(3)
C1 O1 C23 . . 114.2(2)
C15 O2 C16 . . 114.6(3)
C17 O3 C18 . . 112.9(3)
C22 O4 C21 . . 112.8(3)
O1 C1 C2 . . 120.1(3)
O1 C1 C7 . . 117.5(3)
C2 C1 C7 . . 122.3(3)
C4 C2 C1 . . 116.9(3)
C4 C2 C3 . . 120.8(3)
C1 C2 C3 . . 122.3(3)
C2 C3 C2 . 4_655 113.7(4)
C5 C4 C2 . . 121.6(4)
C6 C5 C4 . . 120.1(4)
C5 C6 C7 . . 121.1(4)
C6 C7 C1 . . 117.8(3)
C6 C7 C8 . . 121.0(3)
C1 C7 C8 . . 121.2(3)
C7 C8 C9 . . 114.4(3)
C10 C9 C15 . . 117.6(3)
C10 C9 C8 . . 120.4(3)
C15 C9 C8 . . 122.0(3)
C11 C10 C9 . . 121.8(4)
C10 C11 C12 . . 119.4(4)
C11 C12 C13 . . 121.2(4)
C12 C13 C15 . . 118.4(3)
C12 C13 C14 . 4_655 120.9(3)
C15 C13 C14 . 4_655 120.7(3)
C12 C13 C14 . . 120.9(3)
C15 C13 C14 . . 120.7(3)
C13 C14 C13 4_655 . 114.6(4)
O2 C15 C13 . . 118.3(3)
O2 C15 C9 . . 120.2(3)
C13 C15 C9 . . 121.4(3)
O2 C16 C17 . . 109.5(3)
O3 C17 C16 . . 110.1(3)
O3 C18 C19 . . 108.1(3)
N C19 C18 . . 112.2(3)
N C20 C21 . 4_655 112.2(3)
O4 C21 C20 . 4_655 106.7(3)
O4 C22 C23 . . 111.3(3)
O1 C23 C22 . . 109.3(3)

loop_
_geom_bond_atom_site_label_1
_geom_bond_atom_site_label_2
_geom_bond_site_symmetry_2
_geom_bond_distance
_geom_bond_publ_flag
N C20 . 1.457(4) ?
N C19 . 1.471(5) ?
O1 C1 . 1.386(4) ?
O1 C23 . 1.428(4) ?
O2 C15 . 1.380(4) ?
O2 C16 . 1.438(4) ?
O3 C17 . 1.392(4) ?
O3 C18 . 1.421(4) ?
O4 C22 . 1.377(4) ?
O4 C21 . 1.427(4) ?
C1 C2 . 1.397(4) ?
C1 C7 . 1.395(4) ?
C2 C4 . 1.392(5) ?
C2 C3 . 1.511(4) ?
C3 C2 4_655 1.511(4) ?
C4 C5 . 1.374(5) ?
C5 C6 . 1.367(5) ?
C6 C7 . 1.386(5) ?
C7 C8 . 1.513(5) ?
C8 C9 . 1.516(5) ?
C9 C10 . 1.389(5) ?
C9 C15 . 1.397(5) ?
C10 C11 . 1.371(5) ?
C11 C12 . 1.379(5) ?
C12 C13 . 1.382(5) ?
C13 C15 . 1.392(5) ?
C13 C14 4_655 1.522(4) ?
C13 C14 . 1.522(4) ?
C14 C13 4_655 1.522(4) ?
C16 C17 . 1.480(5) ?
C18 C19 . 1.486(5) ?
C20 C21 4_655 1.482(6) ?
C21 C20 4_655 1.482(6) ?
C22 C23 . 1.490(5) ?

loop_
_geom_hbond_atom_site_label_D
_geom_hbond_atom_site_label_H
_geom_hbond_atom_site_label_A
_geom_hbond_site_symmetry_A
_geom_hbond_distance_DH
_geom_hbond_distance_HA
_geom_hbond_distance_DA
_geom_hbond_angle_DHA
_geom_hbond_publ_flag
OW1 H1W1 N . .86 1.99 2.842(4) 168 yes
OW1 H2W1 OW2 . .87 2.49 2.771(4) 100 yes
OW2 H1W2 OW1 . .86 1.92 2.771(4) 167 yes
OW2 H2W2 OW2 5_756 .87 2.16 2.788(7) 129 yes

loop_
_geom_torsion_atom_site_label_1
_geom_torsion_atom_site_label_2
_geom_torsion_atom_site_label_3
_geom_torsion_atom_site_label_4
_geom_torsion_site_symmetry_1
_geom_torsion_site_symmetry_4
_geom_torsion
C23 O1 C1 C2 . . 78.6(4)
C23 O1 C1 C7 . . -103.6(3)
O1 C1 C2 C4 . . -178.0(3)
C7 C1 C2 C4 . . 4.3(5)
O1 C1 C2 C3 . . 3.9(4)
C7 C1 C2 C3 . . -173.7(3)
C4 C2 C3 C2 . 4_655 -117.0(3)
C1 C2 C3 C2 . 4_655 61.0(3)
C1 C2 C4 C5 . . -1.6(5)
C3 C2 C4 C5 . . 176.5(3)
C2 C4 C5 C6 . . -1.8(6)
C4 C5 C6 C7 . . 2.6(6)
C5 C6 C7 C1 . . .1(5)
C5 C6 C7 C8 . . -178.6(3)
O1 C1 C7 C6 . . 178.7(3)
C2 C1 C7 C6 . . -3.6(5)
O1 C1 C7 C8 . . -2.6(4)
C2 C1 C7 C8 . . 175.1(3)
C6 C7 C8 C9 . . 115.6(4)
C1 C7 C8 C9 . . -63.0(4)
C7 C8 C9 C10 . . 119.4(4)
C7 C8 C9 C15 . . -59.6(4)
C15 C9 C10 C11 . . 1.4(5)
C8 C9 C10 C11 . . -177.7(3)
C9 C10 C11 C12 . . 1.9(6)
C10 C11 C12 C13 . . -1.3(6)
C11 C12 C13 C15 . . -2.5(5)
C11 C12 C13 C14 . 4_655 177.8(3)
C11 C12 C13 C14 . . 177.8(3)
C12 C13 C14 C14 . 4_655 0E1(7)
C15 C13 C14 C14 . 4_655 0E1(7)
C12 C13 C14 C13 . 4_655 -119.5(3)
C15 C13 C14 C13 . 4_655 60.8(2)
C14 C13 C14 C13 4_655 4_655 0E1(10)
C16 O2 C15 C13 . . 99.0(4)
C16 O2 C15 C9 . . -83.8(4)
C12 C13 C15 O2 . . -176.8(3)
C14 C13 C15 O2 4_655 . 2.8(4)
C14 C13 C15 O2 . . 2.8(4)
C12 C13 C15 C9 . . 6.0(5)
C14 C13 C15 C9 4_655 . -174.4(3)
C14 C13 C15 C9 . . -174.4(3)
C10 C9 C15 O2 . . 177.4(3)
C8 C9 C15 O2 . . -3.5(5)
C10 C9 C15 C13 . . -5.4(5)
C8 C9 C15 C13 . . 173.7(3)
C15 O2 C16 C17 . . -162.5(3)
C18 O3 C17 C16 . . 178.0(3)
O2 C16 C17 O3 . . -58.5(5)
C17 O3 C18 C19 . . -172.5(3)
C20 N C19 C18 . . 176.4(3)
O3 C18 C19 N . . 76.2(4)
C19 N C20 C21 . 4_655 -175.6(3)
C22 O4 C21 C20 . 4_655 170.2(3)
C21 O4 C22 C23 . . -177.3(3)
C1 O1 C23 C22 . . 165.1(3)
O4 C22 C23 O1 . . 59.9(4)
